data_1571256
loop_
_publ_author_name
'Vijayakumar, Monica'
'Yhobu, Zhoveta'
'Ma\/lecki, Jan Grzegorz'
'Nagaraju, Dodahhali H.'
'Keri, Rangappa S.'
'Budagumpi, Srinivasa'

_publ_section_title
;
 Comprehensive enhancement in electrocatalytic oxygen evolution
 performance of nickel and cobalt complexes derived from \p-conjugated
 N-heterocyclic carbene ligands through carbon composite strategy
;
_journal_issue 9
_journal_name_full 'Catalysis Science &amp; Technology'
_journal_page_first 2489
_journal_page_last 2502
_journal_paper_doi 10.1039/D3CY01732J
_journal_volume 14
_journal_year 2024
_chemical_formula_moiety 'C20 H18 N3 O2, Br'
_chemical_formula_sum 'C20 H18 Br N3 O2'
_chemical_formula_weight 412.28
_space_group_crystal_system monoclinic
_space_group_IT_number 14
_space_group_name_Hall '-P 2ybc'
_space_group_name_H-M_alt 'P 1 21/c 1'
_atom_sites_solution_hydrogens geom
_atom_sites_solution_primary direct
_audit_creation_date 2022-05-17
_audit_creation_method
;
Olex2 1.5
(compiled 2022.04.07 svn.rca3783a0 for OlexSys, GUI svn.r6498)
;
_audit_update_record
;
2023-08-21 deposited with the CCDC.	2024-03-18 downloaded from the CCDC.
;
_cell_angle_alpha 90
_cell_angle_beta 103.727(15)
_cell_angle_gamma 90
_cell_formula_units_Z 4
_cell_length_a 10.7857(16)
_cell_length_b 14.519(2)
_cell_length_c 11.7467(18)
_cell_measurement_reflns_used 1817
_cell_measurement_temperature 295(2)
_cell_measurement_theta_max 27.6420
_cell_measurement_theta_min 3.8620
_cell_volume 1787.0(5)
_computing_cell_refinement 'CrysAlisPro 1.171.41.93a (Rigaku OD, 2020)'
_computing_data_collection 'CrysAlisPro 1.171.41.93a (Rigaku OD, 2020)'
_computing_data_reduction 'CrysAlisPro 1.171.41.93a (Rigaku OD, 2020)'
_computing_molecular_graphics 'Olex2 1.5 (Dolomanov et al., 2009)'
_computing_publication_material 'Olex2 1.5 (Dolomanov et al., 2009)'
_computing_structure_refinement 'SHELXL 2018/3 (Sheldrick, 2015)'
_computing_structure_solution 'SHELXS  (Sheldrick, 2008)'
_diffrn_ambient_temperature 295(2)
_diffrn_detector 'CCD plate'
_diffrn_detector_area_resol_mean 10.4015
_diffrn_detector_type Atlas
_diffrn_measured_fraction_theta_full 0.998
_diffrn_measured_fraction_theta_max 0.845
_diffrn_measurement_details
;
List of Runs (angles in degrees, time in seconds):

  # Type    Start    End  Width  t~exp~   \w     \q     \k     \f   Frames
#--------------------------------------------------------------------------
  1  \w     -6.00  19.00   1.00   11.26    --   10.68 -77.00-120.00   25
  2  \w    -22.00  47.00   1.00   11.26    --  -10.84  38.00 -60.00   69
  3  \w    -47.00  58.00   1.00   11.26    --  -10.84  19.00  60.00  105
;
_diffrn_measurement_device 'four-circle diffractometer'
_diffrn_measurement_device_type 'Xcalibur, Atlas, Gemini ultra'
_diffrn_measurement_method '\w scans'
_diffrn_orient_matrix_type 'CrysAlisPro convention (1999,Acta A55,543-557)'
_diffrn_orient_matrix_UB_11 -0.0238354000
_diffrn_orient_matrix_UB_12 0.0365069000
_diffrn_orient_matrix_UB_13 0.0291213000
_diffrn_orient_matrix_UB_21 -0.0500031000
_diffrn_orient_matrix_UB_22 0.0073939000
_diffrn_orient_matrix_UB_23 -0.0504624000
_diffrn_orient_matrix_UB_31 -0.0389993000
_diffrn_orient_matrix_UB_32 -0.0316035000
_diffrn_orient_matrix_UB_33 0.0214598000
_diffrn_radiation_monochromator graphite
_diffrn_radiation_probe x-ray
_diffrn_radiation_type 'Mo K\a'
_diffrn_radiation_wavelength 0.71073
_diffrn_reflns_av_R_equivalents 0.0678
_diffrn_reflns_av_unetI/netI 0.0882
_diffrn_reflns_Laue_measured_fraction_full 0.998
_diffrn_reflns_Laue_measured_fraction_max 0.845
_diffrn_reflns_limit_h_max 11
_diffrn_reflns_limit_h_min -14
_diffrn_reflns_limit_k_max 18
_diffrn_reflns_limit_k_min -20
_diffrn_reflns_limit_l_max 15
_diffrn_reflns_limit_l_min -11
_diffrn_reflns_number 9181
_diffrn_reflns_point_group_measured_fraction_full 0.998
_diffrn_reflns_point_group_measured_fraction_max 0.845
_diffrn_reflns_theta_full 25.242
_diffrn_reflns_theta_max 29.385
_diffrn_reflns_theta_min 3.414
_diffrn_source 'fine-focus sealed X-ray tube'
_diffrn_source_type 'Enhance (Mo) X-ray Source'
_exptl_absorpt_coefficient_mu 2.320
_exptl_absorpt_correction_T_max 1.00000
_exptl_absorpt_correction_T_min 0.27387
_exptl_absorpt_correction_type multi-scan
_exptl_absorpt_process_details
;
CrysAlisPro 1.171.41.93a (Rigaku Oxford Diffraction, 2020)
Empirical absorption correction using spherical harmonics,
implemented in SCALE3 ABSPACK scaling algorithm.
;
_exptl_crystal_colour yellow
_exptl_crystal_density_diffrn 1.532
_exptl_crystal_description prism
_exptl_crystal_F_000 840
_exptl_crystal_size_max 0.29
_exptl_crystal_size_mid 0.22
_exptl_crystal_size_min 0.14
_refine_diff_density_max 0.816
_refine_diff_density_min -0.387
_refine_diff_density_rms 0.101
_refine_ls_extinction_coef 0.0121(10)
_refine_ls_extinction_expression Fc^*^=kFc[1+0.001xFc^2^\l^3^/sin(2\q)]^-1/4^
_refine_ls_extinction_method 'SHELXL-2018/3 (Sheldrick 2018)'
_refine_ls_goodness_of_fit_ref 0.973
_refine_ls_hydrogen_treatment constr
_refine_ls_matrix_type full
_refine_ls_number_parameters 237
_refine_ls_number_reflns 4160
_refine_ls_number_restraints 0
_refine_ls_restrained_S_all 0.973
_refine_ls_R_factor_all 0.1052
_refine_ls_R_factor_gt 0.0525
_refine_ls_shift/su_max 0.001
_refine_ls_shift/su_mean 0.000
_refine_ls_structure_factor_coef Fsqd
_refine_ls_weighting_details 'w=1/[\s^2^(Fo^2^)+(0.0562P)^2^] where P=(Fo^2^+2Fc^2^)/3'
_refine_ls_weighting_scheme calc
_refine_ls_wR_factor_gt 0.1102
_refine_ls_wR_factor_ref 0.1385
_reflns_Friedel_coverage 0.000
_reflns_number_gt 2403
_reflns_number_total 4160
_reflns_threshold_expression 'I > 2\s(I)'
_cod_data_source_file d3cy01732j2.cif
_cod_data_source_block m2szbr
_cod_depositor_comments 'Adding full bibliography for 1571255--1571256.cif.'
_cod_original_sg_symbol_H-M 'P 21/c'
_cod_database_code 1571256
_shelx_shelxl_version_number 2018/3
_chemical_oxdiff_formula 'C20 H18 Br1 N3 O2'
_shelx_space_group_comment
;
The symmetry employed for this shelxl refinement is uniquely defined
by the following loop, which should always be used as a source of
symmetry information in preference to the above space-group names.
They are only intended as comments.
;
_olex2_refinement_description
;
1. Fixed Uiso
 At 1.2 times of:
  All C(H) groups, All C(H,H) groups
 At 1.5 times of:
  All C(H,H,H) groups
2.a Secondary CH2 refined with riding coordinates:
 C3(H3A,H3B), C7(H7A,H7B)
2.b Aromatic/amide H refined with riding coordinates:
 C1(H1), C2(H2), C10(H10), C11(H11), C13(H13), C14(H14), C15(H15), C16(H16),
 C20(H20)
2.c X=CH2 refined with riding coordinates:
 C5(H5A,H5B)
2.d Idealised Me refined as rotating group:
 C6(H6A,H6B,H6C)
;
_olex2_submission_special_instructions 'No special instructions were received'
_oxdiff_exptl_absorpt_empirical_details
;
Empirical correction (ABSPACK) includes:
- Absorption correction using spherical harmonics
- Frame scaling
;
_oxdiff_exptl_absorpt_empirical_full_max 2.434
_oxdiff_exptl_absorpt_empirical_full_min 0.542

loop_
_space_group_symop_operation_xyz
'x, y, z'
'-x, y+1/2, -z+1/2'
'-x, -y, -z'
'x, -y-1/2, z-1/2'

loop_
_atom_site_label
_atom_site_type_symbol
_atom_site_fract_x
_atom_site_fract_y
_atom_site_fract_z
_atom_site_U_iso_or_equiv
_atom_site_adp_type
_atom_site_occupancy
_atom_site_site_symmetry_order
_atom_site_calc_flag
_atom_site_refinement_flags_posn
_atom_site_refinement_flags_adp
_atom_site_refinement_flags_occupancy
_atom_site_disorder_assembly
_atom_site_disorder_group
Br1 Br 0.39649(4) 0.13247(3) 0.06460(4) 0.0576(2) Uani 1 1 d . . . . .
O1 O 0.2205(2) -0.10389(17) -0.4026(2) 0.0467(6) Uani 1 1 d . . . . .
O2 O 0.4027(3) -0.1404(2) -0.4427(3) 0.0813(11) Uani 1 1 d . . . . .
N1 N 0.7013(3) 0.11389(18) -0.1279(3) 0.0396(7) Uani 1 1 d . . . . .
N2 N 0.7149(3) 0.1772(2) -0.2085(3) 0.0552(9) Uani 1 1 d . . . . .
N3 N 0.5133(2) 0.15067(19) -0.2164(3) 0.0387(7) Uani 1 1 d . . . . .
C1 C 0.5815(3) 0.0992(2) -0.1327(3) 0.0433(8) Uani 1 1 d . . . . .
H1 H 0.549451 0.059156 -0.084918 0.052 Uiso 1 1 calc R U . . .
C2 C 0.5980(3) 0.1974(3) -0.2612(4) 0.0532(10) Uani 1 1 d . . . . .
H2 H 0.575747 0.239209 -0.322649 0.064 Uiso 1 1 calc R U . . .
C3 C 0.8123(3) 0.0694(2) -0.0515(3) 0.0470(9) Uani 1 1 d . . . . .
H3A H 0.870501 0.049979 -0.098349 0.056 Uiso 1 1 calc R U . . .
H3B H 0.784374 0.014861 -0.016990 0.056 Uiso 1 1 calc R U . . .
C4 C 0.8814(3) 0.1312(2) 0.0440(3) 0.0451(9) Uani 1 1 d . . . . .
C5 C 1.0063(4) 0.1379(3) 0.0646(5) 0.0678(13) Uani 1 1 d . . . . .
H5A H 1.050537 0.174465 0.125889 0.081 Uiso 1 1 calc R U . . .
H5B H 1.050392 0.106071 0.017887 0.081 Uiso 1 1 calc R U . . .
C6 C 0.8011(5) 0.1786(4) 0.1122(4) 0.0759(13) Uani 1 1 d . . . . .
H6A H 0.753956 0.227156 0.065839 0.114 Uiso 1 1 calc R U . . .
H6B H 0.854592 0.203992 0.182283 0.114 Uiso 1 1 calc R U . . .
H6C H 0.742798 0.135207 0.132651 0.114 Uiso 1 1 calc R U . . .
C7 C 0.3743(3) 0.1514(2) -0.2534(3) 0.0435(9) Uani 1 1 d . . . . .
H7A H 0.347145 0.201208 -0.308737 0.052 Uiso 1 1 calc R U . . .
H7B H 0.339253 0.162665 -0.185889 0.052 Uiso 1 1 calc R U . . .
C8 C 0.3228(3) 0.0619(2) -0.3095(3) 0.0389(8) Uani 1 1 d . . . . .
C9 C 0.1894(3) 0.0425(2) -0.3204(3) 0.0370(8) Uani 1 1 d . . . . .
C10 C 0.1021(3) 0.1037(2) -0.2875(3) 0.0444(9) Uani 1 1 d . . . . .
H10 H 0.130179 0.161200 -0.257172 0.053 Uiso 1 1 calc R U . . .
C11 C -0.0217(3) 0.0800(3) -0.2993(3) 0.0463(9) Uani 1 1 d . . . . .
H11 H -0.077779 0.122314 -0.279449 0.056 Uiso 1 1 calc R U . . .
C12 C -0.0671(3) -0.0071(2) -0.3409(3) 0.0423(8) Uani 1 1 d . . . . .
C13 C -0.1942(3) -0.0343(3) -0.3509(3) 0.0512(10) Uani 1 1 d . . . . .
H13 H -0.251371 0.006764 -0.330348 0.061 Uiso 1 1 calc R U . . .
C14 C -0.2346(4) -0.1195(3) -0.3901(4) 0.0592(12) Uani 1 1 d . . . . .
H14 H -0.318881 -0.136433 -0.395387 0.071 Uiso 1 1 calc R U . . .
C15 C -0.1520(4) -0.1812(3) -0.4221(3) 0.0548(10) Uani 1 1 d . . . . .
H15 H -0.181121 -0.239451 -0.448572 0.066 Uiso 1 1 calc R U . . .
C16 C -0.0275(3) -0.1578(3) -0.4155(3) 0.0482(9) Uani 1 1 d . . . . .
H16 H 0.027494 -0.199659 -0.437939 0.058 Uiso 1 1 calc R U . . .
C17 C 0.0164(3) -0.0703(2) -0.3747(3) 0.0376(8) Uani 1 1 d . . . . .
C18 C 0.1443(3) -0.0414(2) -0.3651(3) 0.0394(8) Uani 1 1 d . . . . .
C19 C 0.3461(3) -0.0850(3) -0.4008(4) 0.0550(10) Uani 1 1 d . . . . .
C20 C 0.3950(3) 0.0001(3) -0.3478(3) 0.0486(9) Uani 1 1 d . . . . .
H20 H 0.481164 0.013096 -0.339501 0.058 Uiso 1 1 calc R U . . .

loop_
_atom_site_aniso_label
_atom_site_aniso_U_11
_atom_site_aniso_U_22
_atom_site_aniso_U_33
_atom_site_aniso_U_23
_atom_site_aniso_U_13
_atom_site_aniso_U_12
Br1 0.0553(3) 0.0427(3) 0.0720(4) -0.00352(18) 0.0097(2) -0.00258(16)
O1 0.0390(13) 0.0425(14) 0.0566(16) -0.0143(12) 0.0072(12) 0.0033(11)
O2 0.0478(17) 0.080(2) 0.116(3) -0.0473(19) 0.0196(19) 0.0039(14)
N1 0.0362(15) 0.0378(16) 0.0427(18) 0.0000(13) 0.0048(13) -0.0002(12)
N2 0.0423(17) 0.053(2) 0.069(2) 0.0210(18) 0.0121(16) 0.0021(15)
N3 0.0342(14) 0.0353(15) 0.0457(18) 0.0026(13) 0.0078(13) -0.0027(12)
C1 0.0383(18) 0.044(2) 0.047(2) 0.0113(18) 0.0086(16) -0.0026(16)
C2 0.044(2) 0.050(2) 0.064(3) 0.017(2) 0.0112(19) 0.0018(18)
C3 0.0386(18) 0.042(2) 0.057(2) 0.0078(18) 0.0049(17) 0.0087(16)
C4 0.047(2) 0.038(2) 0.046(2) 0.0084(16) 0.0024(18) 0.0045(16)
C5 0.055(2) 0.045(2) 0.089(4) 0.012(2) -0.011(2) -0.0005(19)
C6 0.091(3) 0.079(3) 0.051(3) -0.006(2) 0.004(2) 0.027(3)
C7 0.0297(16) 0.041(2) 0.056(2) 0.0011(17) 0.0022(16) 0.0008(15)
C8 0.0344(16) 0.041(2) 0.037(2) 0.0043(16) -0.0001(15) 0.0016(15)
C9 0.0312(16) 0.0375(19) 0.039(2) 0.0012(15) 0.0025(14) 0.0004(15)
C10 0.0391(19) 0.0355(19) 0.058(2) -0.0028(17) 0.0106(17) 0.0013(16)
C11 0.0413(19) 0.046(2) 0.055(2) -0.0032(19) 0.0172(17) 0.0060(17)
C12 0.0378(18) 0.048(2) 0.042(2) 0.0029(17) 0.0102(16) -0.0034(17)
C13 0.0386(18) 0.062(3) 0.054(2) 0.000(2) 0.0140(18) 0.0001(18)
C14 0.044(2) 0.074(3) 0.057(3) 0.004(2) 0.008(2) -0.015(2)
C15 0.053(2) 0.054(3) 0.053(3) 0.0014(19) 0.0025(19) -0.013(2)
C16 0.0446(19) 0.049(2) 0.046(2) -0.0004(18) 0.0008(17) -0.0042(18)
C17 0.0365(17) 0.0400(19) 0.0336(19) 0.0014(15) 0.0028(14) -0.0033(15)
C18 0.0387(17) 0.040(2) 0.038(2) 0.0019(16) 0.0059(15) 0.0050(16)
C19 0.0375(19) 0.057(3) 0.065(3) -0.014(2) 0.0019(19) 0.0042(19)
C20 0.0297(16) 0.055(2) 0.059(3) -0.0054(19) 0.0068(17) 0.0028(16)

loop_
_atom_type_symbol
_atom_type_description
_atom_type_scat_dispersion_real
_atom_type_scat_dispersion_imag
_atom_type_scat_source
C C 0.0033 0.0016 'International Tables Vol C Tables 4.2.6.8 and 6.1.1.4'
H H 0.0000 0.0000 'International Tables Vol C Tables 4.2.6.8 and 6.1.1.4'
Br Br -0.2901 2.4595 'International Tables Vol C Tables 4.2.6.8 and 6.1.1.4'
N N 0.0061 0.0033 'International Tables Vol C Tables 4.2.6.8 and 6.1.1.4'
O O 0.0106 0.0060 'International Tables Vol C Tables 4.2.6.8 and 6.1.1.4'

loop_
_geom_angle_atom_site_label_1
_geom_angle_atom_site_label_2
_geom_angle_atom_site_label_3
_geom_angle
_geom_angle_site_symmetry_1
_geom_angle_site_symmetry_3
_geom_angle_publ_flag
C18 O1 C19 121.8(3) . . ?
N2 N1 C3 121.3(3) . . ?
C1 N1 N2 110.7(3) . . ?
C1 N1 C3 128.0(3) . . ?
C2 N2 N1 103.5(3) . . ?
C1 N3 C2 105.6(3) . . ?
C1 N3 C7 125.5(3) . . ?
C2 N3 C7 128.8(3) . . ?
N1 C1 N3 108.3(3) . . ?
N1 C1 H1 125.8 . . ?
N3 C1 H1 125.8 . . ?
N2 C2 N3 111.9(3) . . ?
N2 C2 H2 124.1 . . ?
N3 C2 H2 124.1 . . ?
N1 C3 H3A 109.1 . . ?
N1 C3 H3B 109.1 . . ?
N1 C3 C4 112.7(3) . . ?
H3A C3 H3B 107.8 . . ?
C4 C3 H3A 109.1 . . ?
C4 C3 H3B 109.1 . . ?
C5 C4 C3 119.4(4) . . ?
C5 C4 C6 124.8(4) . . ?
C6 C4 C3 115.7(3) . . ?
C4 C5 H5A 120.0 . . ?
C4 C5 H5B 120.0 . . ?
H5A C5 H5B 120.0 . . ?
C4 C6 H6A 109.5 . . ?
C4 C6 H6B 109.5 . . ?
C4 C6 H6C 109.5 . . ?
H6A C6 H6B 109.5 . . ?
H6A C6 H6C 109.5 . . ?
H6B C6 H6C 109.5 . . ?
N3 C7 H7A 109.3 . . ?
N3 C7 H7B 109.3 . . ?
N3 C7 C8 111.8(3) . . ?
H7A C7 H7B 107.9 . . ?
C8 C7 H7A 109.3 . . ?
C8 C7 H7B 109.3 . . ?
C9 C8 C7 117.8(3) . . ?
C20 C8 C7 123.0(3) . . ?
C20 C8 C9 119.2(3) . . ?
C10 C9 C8 124.6(3) . . ?
C18 C9 C8 117.7(3) . . ?
C18 C9 C10 117.7(3) . . ?
C9 C10 H10 119.4 . . ?
C11 C10 C9 121.1(3) . . ?
C11 C10 H10 119.4 . . ?
C10 C11 H11 119.4 . . ?
C10 C11 C12 121.3(3) . . ?
C12 C11 H11 119.4 . . ?
C11 C12 C13 122.3(3) . . ?
C11 C12 C17 119.5(3) . . ?
C13 C12 C17 118.1(3) . . ?
C12 C13 H13 119.6 . . ?
C14 C13 C12 120.9(4) . . ?
C14 C13 H13 119.6 . . ?
C13 C14 H14 119.7 . . ?
C13 C14 C15 120.7(4) . . ?
C15 C14 H14 119.7 . . ?
C14 C15 H15 119.6 . . ?
C16 C15 C14 120.8(4) . . ?
C16 C15 H15 119.6 . . ?
C15 C16 H16 120.3 . . ?
C15 C16 C17 119.5(4) . . ?
C17 C16 H16 120.3 . . ?
C12 C17 C18 117.3(3) . . ?
C16 C17 C12 120.1(3) . . ?
C16 C17 C18 122.6(3) . . ?
O1 C18 C9 121.9(3) . . ?
O1 C18 C17 115.2(3) . . ?
C9 C18 C17 122.9(3) . . ?
O1 C19 C20 116.1(3) . . ?
O2 C19 O1 117.4(4) . . ?
O2 C19 C20 126.5(4) . . ?
C8 C20 C19 122.9(3) . . ?
C8 C20 H20 118.5 . . ?
C19 C20 H20 118.5 . . ?

loop_
_geom_bond_atom_site_label_1
_geom_bond_atom_site_label_2
_geom_bond_distance
_geom_bond_site_symmetry_2
_geom_bond_publ_flag
O1 C18 1.366(4) . ?
O1 C19 1.377(4) . ?
O2 C19 1.186(5) . ?
N1 N2 1.352(4) . ?
N1 C1 1.297(4) . ?
N1 C3 1.464(4) . ?
N2 C2 1.300(4) . ?
N3 C1 1.313(4) . ?
N3 C2 1.341(4) . ?
N3 C7 1.459(4) . ?
C1 H1 0.9300 . ?
C2 H2 0.9300 . ?
C3 H3A 0.9700 . ?
C3 H3B 0.9700 . ?
C3 C4 1.491(5) . ?
C4 C5 1.314(5) . ?
C4 C6 1.481(6) . ?
C5 H5A 0.9300 . ?
C5 H5B 0.9300 . ?
C6 H6A 0.9600 . ?
C6 H6B 0.9600 . ?
C6 H6C 0.9600 . ?
C7 H7A 0.9700 . ?
C7 H7B 0.9700 . ?
C7 C8 1.502(5) . ?
C8 C9 1.442(4) . ?
C8 C20 1.334(5) . ?
C9 C10 1.414(5) . ?
C9 C18 1.369(5) . ?
C10 H10 0.9300 . ?
C10 C11 1.354(5) . ?
C11 H11 0.9300 . ?
C11 C12 1.402(5) . ?
C12 C13 1.404(5) . ?
C12 C17 1.406(5) . ?
C13 H13 0.9300 . ?
C13 C14 1.355(5) . ?
C14 H14 0.9300 . ?
C14 C15 1.377(6) . ?
C15 H15 0.9300 . ?
C15 C16 1.369(5) . ?
C16 H16 0.9300 . ?
C16 C17 1.400(5) . ?
C17 C18 1.420(4) . ?
C19 C20 1.428(5) . ?
C20 H20 0.9300 . ?

loop_
_geom_torsion_atom_site_label_1
_geom_torsion_atom_site_label_2
_geom_torsion_atom_site_label_3
_geom_torsion_atom_site_label_4
_geom_torsion
_geom_torsion_site_symmetry_1
_geom_torsion_site_symmetry_2
_geom_torsion_site_symmetry_3
_geom_torsion_site_symmetry_4
_geom_torsion_publ_flag
O1 C19 C20 C8 -4.9(6) . . . . ?
O2 C19 C20 C8 175.3(5) . . . . ?
N1 N2 C2 N3 0.7(4) . . . . ?
N1 C3 C4 C5 -132.6(4) . . . . ?
N1 C3 C4 C6 49.6(4) . . . . ?
N2 N1 C1 N3 0.8(4) . . . . ?
N2 N1 C3 C4 75.3(4) . . . . ?
N3 C7 C8 C9 163.0(3) . . . . ?
N3 C7 C8 C20 -16.2(5) . . . . ?
C1 N1 N2 C2 -0.9(4) . . . . ?
C1 N1 C3 C4 -106.7(4) . . . . ?
C1 N3 C2 N2 -0.2(5) . . . . ?
C1 N3 C7 C8 -67.0(5) . . . . ?
C2 N3 C1 N1 -0.4(4) . . . . ?
C2 N3 C7 C8 110.0(4) . . . . ?
C3 N1 N2 C2 177.4(3) . . . . ?
C3 N1 C1 N3 -177.3(3) . . . . ?
C7 N3 C1 N1 177.2(3) . . . . ?
C7 N3 C2 N2 -177.7(3) . . . . ?
C7 C8 C9 C10 3.4(5) . . . . ?
C7 C8 C9 C18 -176.2(3) . . . . ?
C7 C8 C20 C19 179.8(4) . . . . ?
C8 C9 C10 C11 -179.3(3) . . . . ?
C8 C9 C18 O1 -2.4(5) . . . . ?
C8 C9 C18 C17 176.9(3) . . . . ?
C9 C8 C20 C19 0.7(6) . . . . ?
C9 C10 C11 C12 2.1(6) . . . . ?
C10 C9 C18 O1 177.9(3) . . . . ?
C10 C9 C18 C17 -2.8(5) . . . . ?
C10 C11 C12 C13 178.2(4) . . . . ?
C10 C11 C12 C17 -2.1(5) . . . . ?
C11 C12 C13 C14 -179.1(4) . . . . ?
C11 C12 C17 C16 179.5(3) . . . . ?
C11 C12 C17 C18 -0.3(5) . . . . ?
C12 C13 C14 C15 -0.6(6) . . . . ?
C12 C17 C18 O1 -177.9(3) . . . . ?
C12 C17 C18 C9 2.8(5) . . . . ?
C13 C12 C17 C16 -0.8(5) . . . . ?
C13 C12 C17 C18 179.4(3) . . . . ?
C13 C14 C15 C16 -0.2(6) . . . . ?
C14 C15 C16 C17 0.5(6) . . . . ?
C15 C16 C17 C12 0.0(5) . . . . ?
C15 C16 C17 C18 179.7(3) . . . . ?
C16 C17 C18 O1 2.3(5) . . . . ?
C16 C17 C18 C9 -177.0(3) . . . . ?
C17 C12 C13 C14 1.1(6) . . . . ?
C18 O1 C19 O2 -174.7(4) . . . . ?
C18 O1 C19 C20 5.4(5) . . . . ?
C18 C9 C10 C11 0.3(5) . . . . ?
C19 O1 C18 C9 -1.9(5) . . . . ?
C19 O1 C18 C17 178.7(3) . . . . ?
C20 C8 C9 C10 -177.4(4) . . . . ?
C20 C8 C9 C18 3.0(5) . . . . ?
